data_1576571
loop_
_publ_author_name
'Liu, Tong-Tong'
'Li, Xiao-Wen'
'Cui, Yun-Shu'
'Deng, Zi-Hao'
'Liu, Feng'
'Zhai, Dan-Dan'
'Shi, Zhang-Jie'

_publ_section_title
;
 Modulating halide leaving-group trends through recognition by bisboranes.
;
_journal_issue 14
_journal_name_full 'Chemical science'
_journal_page_first 6949
_journal_page_last 6955
_journal_paper_doi 10.1039/d5sc10013e
_journal_volume 17
_journal_year 2026
_chemical_formula_moiety 'C47 H24 B2 F24 I O, C16 H36 N'
_chemical_formula_sum 'C63 H60 B2 F24 I N O'
_chemical_formula_weight 1451.64
_space_group_crystal_system triclinic
_space_group_IT_number 2
_space_group_name_Hall '-P 1'
_space_group_name_H-M_alt 'P -1'
_atom_sites_solution_hydrogens geom
_audit_block_doi 10.5517/ccdc.csd.cc2hzrnx
_audit_creation_date 2024-01-03
_audit_creation_method
;
Olex2 1.5
(compiled 2023.03.06 svn.rbb2c1857 for OlexSys, GUI svn.r6748)
;
_audit_update_record
;
2024-01-04 deposited with the CCDC.	2026-02-06 downloaded from the CCDC.
;
_cell_angle_alpha 93.328(2)
_cell_angle_beta 96.164(2)
_cell_angle_gamma 103.812(2)
_cell_formula_units_Z 2
_cell_length_a 13.8828(8)
_cell_length_b 13.9447(8)
_cell_length_c 17.7055(12)
_cell_measurement_reflns_used 9839
_cell_measurement_temperature 220.01
_cell_measurement_theta_max 25.71
_cell_measurement_theta_min 2.32
_cell_volume 3296.8(4)
_computing_cell_refinement 'SAINT V8.38A (Bruker, 2018)'
_computing_data_reduction 'SAINT V8.38A (Bruker, 2018)'
_computing_molecular_graphics 'Olex2 1.5 (Dolomanov et al., 2009)'
_computing_publication_material 'Olex2 1.5 (Dolomanov et al., 2009)'
_computing_structure_refinement 'SHELXL 2018/3 (Sheldrick, 2015)'
_computing_structure_solution 'SHELXT 2014/5 (Sheldrick, 2014)'
_diffrn_ambient_temperature 220.01
_diffrn_measured_fraction_theta_full 0.999
_diffrn_measured_fraction_theta_max 0.997
_diffrn_measurement_device_type 'Bruker APEX-II CCD'
_diffrn_measurement_method '\f and \w scans'
_diffrn_radiation_type MoK\a
_diffrn_radiation_wavelength 0.71073
_diffrn_reflns_av_R_equivalents 0.0592
_diffrn_reflns_av_unetI/netI 0.0425
_diffrn_reflns_Laue_measured_fraction_full 0.999
_diffrn_reflns_Laue_measured_fraction_max 0.997
_diffrn_reflns_limit_h_max 16
_diffrn_reflns_limit_h_min -16
_diffrn_reflns_limit_k_max 17
_diffrn_reflns_limit_k_min -17
_diffrn_reflns_limit_l_max 21
_diffrn_reflns_limit_l_min -21
_diffrn_reflns_number 64020
_diffrn_reflns_point_group_measured_fraction_full 0.999
_diffrn_reflns_point_group_measured_fraction_max 0.997
_diffrn_reflns_theta_full 25.242
_diffrn_reflns_theta_max 25.734
_diffrn_reflns_theta_min 2.225
_diffrn_source_current 1.4
_diffrn_source_power 0.07
_diffrn_source_voltage 50.0
_diffrn_standards_number 0
_exptl_absorpt_coefficient_mu 0.594
_exptl_absorpt_correction_T_max 0.7453
_exptl_absorpt_correction_T_min 0.5907
_exptl_absorpt_correction_type none
_exptl_absorpt_process_details
;
SADABS-2016/2 (Bruker,2016/2) was used for absorption correction.
wR2(int) was 0.0952 before and 0.0766 after correction.
The Ratio of minimum to maximum transmission is 0.7926.
The \l/2 correction factor is Not present.
;
_exptl_crystal_colour 'clear yellowish yellow'
_exptl_crystal_colour_lustre clear
_exptl_crystal_colour_modifier yellowish
_exptl_crystal_colour_primary yellow
_exptl_crystal_density_diffrn 1.462
_exptl_crystal_description block
_exptl_crystal_F_000 1464
_exptl_crystal_size_max 0.1
_exptl_crystal_size_mid 0.1
_exptl_crystal_size_min 0.1
_refine_diff_density_max 0.630
_refine_diff_density_min -0.445
_refine_diff_density_rms 0.056
_refine_ls_extinction_method none
_refine_ls_goodness_of_fit_ref 1.017
_refine_ls_hydrogen_treatment constr
_refine_ls_matrix_type full
_refine_ls_number_parameters 1020
_refine_ls_number_reflns 12532
_refine_ls_number_restraints 311
_refine_ls_restrained_S_all 1.040
_refine_ls_R_factor_all 0.0438
_refine_ls_R_factor_gt 0.0367
_refine_ls_shift/su_max 0.001
_refine_ls_shift/su_mean 0.000
_refine_ls_structure_factor_coef Fsqd
_refine_ls_weighting_details 'w=1/[\s^2^(Fo^2^)+(0.0375P)^2^+2.4089P] where P=(Fo^2^+2Fc^2^)/3'
_refine_ls_weighting_scheme calc
_refine_ls_wR_factor_gt 0.0870
_refine_ls_wR_factor_ref 0.0918
_reflns_Friedel_coverage 0.000
_reflns_number_gt 11046
_reflns_number_total 12532
_reflns_threshold_expression 'I > 2\s(I)'
_cod_data_source_file d5sc10013e2.cif
_cod_data_source_block mo_lxw_1_53_0m_a
_cod_depositor_comments 'Adding full bibliography for 1576567--1576573.cif.'
_cod_database_code 1576571
_shelx_shelxl_version_number 2018/3
_shelx_space_group_comment
;
The symmetry employed for this shelxl refinement is uniquely defined
by the following loop, which should always be used as a source of
symmetry information in preference to the above space-group names.
They are only intended as comments.
;
_shelx_estimated_absorpt_t_max 0.943
_shelx_estimated_absorpt_t_min 0.943
_olex2_refinement_description
;
1. Fixed Uiso
 At 1.2 times of:
  All C(H) groups, All C(H,H) groups
 At 1.5 times of:
  All C(H,H,H) groups
2. Restrained distances
 C2-C011 \\sim C011-C0
 with sigma of 0.02
 C4-C01I \\sim C3-C01I
 with sigma of 0.02
 C1B-C01D \\sim C1A-C01D
 with sigma of 0.02
 C5-C01P \\sim C1-C01P
 with sigma of 0.02
 C6-C00W \\sim C7-C00W
 with sigma of 0.02
3. Rigid bond restraints
 F23
 with sigma for 1-2 distances of 0.01 and sigma for 1-3 distances of 0.02
4. Uiso/Uaniso restraints and constraints
Uanis(F23) \\sim Ueq: with sigma of 0.001 and sigma for terminal atoms of 0.002
5. Rigid body (RIGU) restrains
 C2, F8, F7, F6, C011
 with sigma for 1-2 distances of 0.001 and sigma for 1-3 distances of 0.002
 C0, F5, F4, F0, C011
 with sigma for 1-2 distances of 0.001 and sigma for 1-3 distances of 0.002
 C4, F12, F13, F14, C01I
 with sigma for 1-2 distances of 0.001 and sigma for 1-3 distances of 0.002
 C3, F9, F10, F11, C01I
 with sigma for 1-2 distances of 0.001 and sigma for 1-3 distances of 0.002
 F18, F19, F1A, C1A, C01D
 with sigma for 1-2 distances of 0.001 and sigma for 1-3 distances of 0.002
 F15, F16, F17, C1B, C01D
 with sigma for 1-2 distances of 0.001 and sigma for 1-3 distances of 0.002
 F1B, F1D, C5, F1C, C01P
 with sigma for 1-2 distances of 0.001 and sigma for 1-3 distances of 0.002
 F20, C1, F21, F22, C01P
 with sigma for 1-2 distances of 0.001 and sigma for 1-3 distances of 0.002
 F1F, F1G, C7, F1E, C00W
 with sigma for 1-2 distances of 0.001 and sigma for 1-3 distances of 0.002
 F24, F25, C6, C00W, F23
 with sigma for 1-2 distances of 0.001 and sigma for 1-3 distances of 0.002
6. Others
 Sof(C0)=Sof(F0)=Sof(F4)=Sof(F5)=1-FVAR(1)
 Sof(C2)=Sof(F6)=Sof(F7)=Sof(F8)=FVAR(1)
 Sof(C3)=Sof(F9)=Sof(F10)=Sof(F11)=1-FVAR(2)
 Sof(C4)=Sof(F12)=Sof(F13)=Sof(F14)=FVAR(2)
 Sof(F15)=Sof(F16)=Sof(F17)=Sof(C1B)=1-FVAR(3)
 Sof(F18)=Sof(F19)=Sof(F1A)=Sof(C1A)=FVAR(3)
 Sof(F21)=Sof(F22)=Sof(F20)=Sof(C1)=1-FVAR(4)
 Sof(F1B)=Sof(F1C)=Sof(F1D)=Sof(C5)=FVAR(4)
 Sof(F23)=Sof(F24)=Sof(F25)=Sof(C6)=1-FVAR(5)
 Sof(F1E)=Sof(F1F)=Sof(F1G)=Sof(C7)=FVAR(5)
7.a Secondary CH2 refined with riding coordinates:
 C00N(H00A,H00B), C012(H01K,H01L), C014(H01M,H01N), C01A(H01P,H01Q), C01M(H01R,
 H01S), C01N(H01T,H01U), C01R(H01V,H01W), C01S(H01X,H01Y), C01T(H01Z,H),
 C01U(H01,HA), C01V(H1,HB), C02D(H02J,H02K)
7.b Aromatic/amide H refined with riding coordinates:
 C00C(H00C), C00D(H00D), C00L(H00L), C00M(H00M), C00P(H00P), C00Q(H00Q),
 C00R(H00R), C00S(H00S), C00U(H00U), C010(H010), C015(H015), C016(H016),
 C017(H017), C01E(H01E), C01F(H01F), C01G(H01G), C01H(H01H), C01O(H01O)
7.c Idealised Me refined as rotating group:
 C01J(H01A,H01B,H01C), C01Y(H01D,H01I,H01J), C020(H02A,H02B,H02C), C024(H02D,
 H02E,H02F), C029(H02G,H02H,H02I), C02F(H02L,H02M,H02N)
;
_smtbx_masks_void_probe_radius 1.2
_smtbx_masks_void_truncation_radius 1.2
_olex2_submission_special_instructions 'No special instructions were received'

loop_
_space_group_symop_operation_xyz
'x, y, z'
'-x, -y, -z'

loop_
_atom_site_label
_atom_site_type_symbol
_atom_site_fract_x
_atom_site_fract_y
_atom_site_fract_z
_atom_site_U_iso_or_equiv
_atom_site_adp_type
_atom_site_occupancy
_atom_site_site_symmetry_order
_atom_site_calc_flag
_atom_site_refinement_flags_posn
_atom_site_refinement_flags_adp
_atom_site_refinement_flags_occupancy
_atom_site_disorder_assembly
_atom_site_disorder_group
I001 I 0.73482(2) 0.70144(2) 0.30461(2) 0.03398(6) Uani 1 1 d . . . . .
O002 O 0.75601(11) 0.59724(11) 0.14630(9) 0.0280(3) Uani 1 1 d . . . . .
F2 F 0.7534(2) 1.14408(14) 0.17031(15) 0.0992(9) Uani 1 1 d . . . . .
F004 F 1.23144(16) 0.91810(17) 0.42228(14) 0.0890(7) Uani 1 1 d . . . . .
N005 N 0.60278(16) 0.76745(16) 0.67115(12) 0.0380(5) Uani 1 1 d . . . . .
C006 C 0.58338(17) 0.58715(16) 0.15027(13) 0.0263(5) Uani 1 1 d . . . . .
F007 F 0.4306(2) 0.6779(2) 0.47268(12) 0.1012(9) Uani 1 1 d . . . . .
F008 F 1.21226(19) 0.9085(2) 0.53726(15) 0.1087(9) Uani 1 1 d . . . . .
C009 C 0.64734(17) 0.79050(17) 0.15655(14) 0.0304(5) Uani 1 1 d . . . . .
C00A C 0.65688(17) 0.54470(17) 0.12481(13) 0.0271(5) Uani 1 1 d . . . . .
F00B F 1.28174(15) 0.81095(18) 0.48277(19) 0.1096(10) Uani 1 1 d . . . . .
C00C C 0.48504(18) 0.52998(18) 0.12887(14) 0.0329(5) Uani 1 1 d . . . . .
H00C H 0.431870 0.554394 0.143920 0.040 Uiso 1 1 calc R U . . .
C00D C 1.05973(19) 0.77054(19) 0.37787(15) 0.0361(6) Uani 1 1 d . . . . .
H00D H 1.089674 0.809562 0.341109 0.043 Uiso 1 1 calc R U . . .
C00E C 0.63831(18) 0.45352(17) 0.08232(13) 0.0308(5) Uani 1 1 d . . . . .
F00F F 0.4114(3) 0.5339(2) 0.41924(15) 0.1210(11) Uani 1 1 d . . . . .
C00G C 0.94124(18) 0.7731(2) 0.21738(14) 0.0362(6) Uani 1 1 d . . . . .
C00H C 0.81973(17) 0.53744(18) 0.16897(13) 0.0293(5) Uani 1 1 d . . . . .
C00I C 0.3998(2) 0.6611(2) 0.34042(16) 0.0443(7) Uani 1 1 d . . . . .
C00J C 1.10815(19) 0.78188(19) 0.45223(15) 0.0372(6) Uani 1 1 d . . . . .
C00K C 0.80731(18) 0.44555(18) 0.12951(14) 0.0332(5) Uani 1 1 d . . . . .
C00L C 0.66833(19) 0.78682(19) 0.08141(15) 0.0364(6) Uani 1 1 d . . . . .
H00L H 0.661347 0.724796 0.054696 0.044 Uiso 1 1 calc R U . . .
C00M C 0.96322(19) 0.7538(2) 0.14378(15) 0.0416(6) Uani 1 1 d . . . . .
H00M H 0.957096 0.687922 0.124912 0.050 Uiso 1 1 calc R U . . .
C00N C 0.6478(2) 0.7637(2) 0.59663(15) 0.0407(6) Uani 1 1 d . . . . .
H00A H 0.648621 0.694857 0.582842 0.049 Uiso 1 1 calc R U . . .
H00B H 0.603520 0.783118 0.556657 0.049 Uiso 1 1 calc R U . . .
C00O C 0.50815(18) 0.70203(18) 0.24144(14) 0.0325(5) Uani 1 1 d . . . . .
C00P C 0.53949(19) 0.40075(18) 0.06384(14) 0.0355(6) Uani 1 1 d . . . . .
H00P H 0.524361 0.338574 0.035757 0.043 Uiso 1 1 calc R U . . .
C00Q C 0.46343(19) 0.43916(19) 0.08651(15) 0.0369(6) Uani 1 1 d . . . . .
H00Q H 0.396564 0.403527 0.073149 0.044 Uiso 1 1 calc R U . . .
C00R C 0.6596(2) 0.88498(19) 0.19276(15) 0.0386(6) Uani 1 1 d . . . . .
H00R H 0.646617 0.890736 0.243629 0.046 Uiso 1 1 calc R U . . .
C00S C 0.43799(19) 0.7488(2) 0.20803(15) 0.0386(6) Uani 1 1 d . . . . .
H00S H 0.450088 0.779994 0.163101 0.046 Uiso 1 1 calc R U . . .
F3 F 0.7217(3) 1.07411(16) 0.27069(15) 0.1317(13) Uani 1 1 d . . . . .
C00U C 0.9514(2) 0.8718(2) 0.24285(16) 0.0440(7) Uani 1 1 d . . . . .
H00U H 0.936701 0.887218 0.292032 0.053 Uiso 1 1 calc R U . . .
C00V C 0.89178(18) 0.57537(18) 0.23160(14) 0.0322(5) Uani 1 1 d . . . . .
C00W C 0.3505(2) 0.7507(2) 0.23943(17) 0.0475(7) Uani 1 1 d D . . . .
F23 F 0.2316(17) 0.8554(15) 0.2573(14) 0.043(4) Uani 0.119(7) 1 d . U P A 2
C00Y C 0.7279(2) 0.41794(19) 0.05980(15) 0.0374(6) Uani 1 1 d . . . . .
F00Z F 0.28915(19) 0.5974(2) 0.42676(16) 0.1205(11) Uani 1 1 d . . . . .
C010 C 0.4853(2) 0.65700(19) 0.30799(15) 0.0377(6) Uani 1 1 d . . . . .
H010 H 0.529402 0.622810 0.331501 0.045 Uiso 1 1 calc R U . . .
C011 C 0.9742(2) 0.6605(2) 0.48854(15) 0.0432(6) Uani 1 1 d D . . . .
C012 C 0.7525(2) 0.8281(2) 0.59648(17) 0.0494(7) Uani 1 1 d . . . . .
H01K H 0.800353 0.801411 0.628343 0.059 Uiso 1 1 calc R U . . .
H01L H 0.756090 0.895441 0.617894 0.059 Uiso 1 1 calc R U . . .
B013 B 0.6027(2) 0.6931(2) 0.19774(16) 0.0301(6) Uani 1 1 d . . . . .
C014 C 0.5023(2) 0.6919(2) 0.65897(16) 0.0411(6) Uani 1 1 d . . . . .
H01M H 0.461403 0.709750 0.615949 0.049 Uiso 1 1 calc R U . . .
H01N H 0.513664 0.627104 0.644170 0.049 Uiso 1 1 calc R U . . .
C015 C 1.0655(2) 0.7282(2) 0.50821(16) 0.0429(6) Uani 1 1 d . . . . .
H015 H 1.097564 0.737282 0.558548 0.052 Uiso 1 1 calc R U . . .
C016 C 0.9514(2) 0.5114(2) 0.25499(16) 0.0410(6) Uani 1 1 d . . . . .
H016 H 1.000873 0.532460 0.297191 0.049 Uiso 1 1 calc R U . . .
C017 C 0.3315(2) 0.7077(2) 0.30618(18) 0.0521(8) Uani 1 1 d . . . . .
H017 H 0.273135 0.710021 0.327948 0.063 Uiso 1 1 calc R U . . .
F1 F 0.6041(3) 1.08935(19) 0.1910(2) 0.1283(12) Uani 1 1 d . . . . .
C019 C 0.96788(19) 0.70257(19) 0.35693(14) 0.0344(5) Uani 1 1 d . . . . .
C01A C 0.4423(2) 0.6810(3) 0.72623(17) 0.0542(8) Uani 1 1 d . . . . .
H01P H 0.434047 0.745959 0.744368 0.065 Uiso 1 1 calc R U . . .
H01Q H 0.478436 0.655635 0.768060 0.065 Uiso 1 1 calc R U . . .
F15 F 0.7368(7) 0.7811(3) -0.0586(4) 0.131(2) Uani 0.780(13) 1 d . . P B 2
C01C C 0.6902(2) 0.9705(2) 0.15678(17) 0.0475(7) Uani 1 1 d . . . . .
C01D C 0.6994(2) 0.8726(2) 0.04477(17) 0.0481(7) Uani 1 1 d D . . . .
C01E C 0.8688(2) 0.3857(2) 0.15543(16) 0.0422(6) Uani 1 1 d . . . . .
H01E H 0.861805 0.322806 0.130206 0.051 Uiso 1 1 calc R U . . .
C01F C 0.9274(2) 0.64656(19) 0.41447(15) 0.0390(6) Uani 1 1 d . . . . .
H01F H 0.866743 0.598192 0.402259 0.047 Uiso 1 1 calc R U . . .
C01G C 0.9399(2) 0.4185(2) 0.21803(17) 0.0463(7) Uani 1 1 d . . . . .
H01G H 0.980670 0.377424 0.235648 0.056 Uiso 1 1 calc R U . . .
C01H C 0.7100(3) 0.9648(2) 0.08197(18) 0.0540(8) Uani 1 1 d . . . . .
H01H H 0.730203 1.022555 0.057014 0.065 Uiso 1 1 calc R U . . .
C01I C 0.9941(2) 0.8303(2) 0.09757(17) 0.0511(7) Uani 1 1 d D . . . .
C01J C 0.7699(2) 0.4763(3) -0.00636(16) 0.0512(8) Uani 1 1 d . . . . .
H01A H 0.719886 0.461619 -0.050899 0.077 Uiso 1 1 calc R U . . .
H01B H 0.829429 0.456998 -0.018542 0.077 Uiso 1 1 calc R U . . .
H01C H 0.786505 0.546820 0.008968 0.077 Uiso 1 1 calc R U . . .
F24 F 0.2674(17) 0.791(3) 0.1353(11) 0.088(8) Uani 0.119(7) 1 d . . P A 2
F21 F 0.9741(19) 1.1126(14) 0.1776(9) 0.112(4) Uani 0.44(3) 1 d . . P C 2
C01M C 0.6941(2) 0.6432(2) 0.72941(17) 0.0480(7) Uani 1 1 d . . . . .
H01R H 0.633028 0.591291 0.731208 0.058 Uiso 1 1 calc R U . . .
H01S H 0.717937 0.633513 0.680065 0.058 Uiso 1 1 calc R U . . .
C01N C 0.6709(2) 0.7443(2) 0.73685(16) 0.0446(7) Uani 1 1 d . . . . .
H01T H 0.639986 0.749578 0.783668 0.054 Uiso 1 1 calc R U . . .
H01U H 0.734136 0.795242 0.742863 0.054 Uiso 1 1 calc R U . . .
C01O C 1.0043(2) 0.9275(3) 0.12443(19) 0.0590(9) Uani 1 1 d . . . . .
H01O H 1.025709 0.979131 0.093596 0.071 Uiso 1 1 calc R U . . .
C01P C 0.9829(2) 0.9481(2) 0.19698(18) 0.0532(7) Uani 1 1 d D . . . .
C01Q C 1.2074(2) 0.8535(2) 0.47353(19) 0.0521(8) Uani 1 1 d . . . . .
C01R C 0.5896(2) 0.8708(2) 0.69119(16) 0.0429(6) Uani 1 1 d . . . . .
H01V H 0.564842 0.871506 0.740954 0.052 Uiso 1 1 calc R U . . .
H01W H 0.655517 0.917509 0.696731 0.052 Uiso 1 1 calc R U . . .
C01S C 0.5200(3) 0.9082(2) 0.63513(18) 0.0542(8) Uani 1 1 d . . . . .
H01X H 0.451383 0.868424 0.634718 0.065 Uiso 1 1 calc R U . . .
H01Y H 0.538921 0.900920 0.583750 0.065 Uiso 1 1 calc R U . . .
C01T C 0.7794(3) 0.8310(3) 0.51567(19) 0.0593(8) Uani 1 1 d . . . . .
H01Z H 0.733405 0.861106 0.484875 0.071 Uiso 1 1 calc R U . . .
H H 0.770930 0.763072 0.493395 0.071 Uiso 1 1 calc R U . . .
C01U C 0.7733(2) 0.6345(2) 0.79320(19) 0.0560(8) Uani 1 1 d . . . . .
H01 H 0.835043 0.684967 0.789952 0.067 Uiso 1 1 calc R U . . .
HA H 0.750563 0.647503 0.842418 0.067 Uiso 1 1 calc R U . . .
C01V C 0.5245(3) 1.0165(2) 0.6565(2) 0.0551(8) Uani 1 1 d . . . . .
H1 H 0.508592 1.023374 0.708867 0.066 Uiso 1 1 calc R U . . .
HB H 0.593046 1.055740 0.655560 0.066 Uiso 1 1 calc R U . . .
F25 F 0.1816(12) 0.7371(15) 0.2160(17) 0.079(6) Uani 0.119(7) 1 d . . P A 2
C0 C 0.9302(16) 0.6053(18) 0.5528(9) 0.067(2) Uani 0.471(9) 1 d D . P D 2
C01Y C 0.7003(3) 0.3074(2) 0.0344(2) 0.0579(8) Uani 1 1 d . . . . .
H01D H 0.675519 0.270169 0.075864 0.087 Uiso 1 1 calc R U . . .
H01I H 0.758976 0.287958 0.020264 0.087 Uiso 1 1 calc R U . . .
H01J H 0.648845 0.293784 -0.009183 0.087 Uiso 1 1 calc R U . . .
F0 F 0.8181(5) 0.5924(8) 0.5372(5) 0.090(2) Uani 0.471(9) 1 d . . P D 2
C020 C 0.7954(3) 0.5336(3) 0.7898(2) 0.0610(9) Uani 1 1 d . . . . .
H02A H 0.820901 0.521524 0.742157 0.091 Uiso 1 1 calc R U . . .
H02B H 0.734478 0.483229 0.792792 0.091 Uiso 1 1 calc R U . . .
H02C H 0.844886 0.531092 0.832175 0.091 Uiso 1 1 calc R U . . .
F22 F 1.000(2) 1.0668(8) 0.2975(5) 0.111(5) Uani 0.44(3) 1 d . . P C 2
F4 F 0.8823(6) 0.5058(5) 0.5171(4) 0.089(2) Uani 0.471(9) 1 d . . P D 2
F16 F 0.7689(7) 0.9417(4) -0.0616(3) 0.130(3) Uani 0.780(13) 1 d . . P B 2
C024 C 0.8864(3) 0.8896(3) 0.5126(3) 0.0797(12) Uani 1 1 d . . . . .
H02D H 0.899164 0.892520 0.459843 0.119 Uiso 1 1 calc R U . . .
H02E H 0.932458 0.857271 0.539819 0.119 Uiso 1 1 calc R U . . .
H02F H 0.895806 0.956298 0.536081 0.119 Uiso 1 1 calc R U . . .
C025 C 0.3840(3) 0.6169(3) 0.41415(19) 0.0620(9) Uani 1 1 d . . . . .
C3 C 1.015(3) 0.802(3) 0.0193(11) 0.072(3) Uani 0.354(12) 1 d D . P E 2
B027 B 0.9131(2) 0.6846(2) 0.27086(17) 0.0367(7) Uani 1 1 d . . . . .
C6 C 0.288(3) 0.822(2) 0.212(2) 0.046(3) Uani 0.119(7) 1 d D . P A 2
C029 C 0.2706(3) 0.6504(3) 0.6503(2) 0.0782(11) Uani 1 1 d . . . . .
H02G H 0.297794 0.661437 0.602409 0.117 Uiso 1 1 calc R U . . .
H02H H 0.263265 0.712594 0.673444 0.117 Uiso 1 1 calc R U . . .
H02I H 0.205743 0.603360 0.640857 0.117 Uiso 1 1 calc R U . . .
F9 F 1.0864(13) 0.7621(19) 0.0183(6) 0.148(7) Uani 0.354(12) 1 d . . P E 2
F10 F 0.9592(11) 0.8274(19) -0.0338(6) 0.120(4) Uani 0.354(12) 1 d . . P E 2
C02C C 0.6944(4) 1.0689(2) 0.1976(2) 0.0729(11) Uani 1 1 d . . . . .
C02D C 0.3397(3) 0.6099(3) 0.7028(2) 0.0666(10) Uani 1 1 d . . . . .
H02J H 0.348891 0.548693 0.677860 0.080 Uiso 1 1 calc R U . . .
H02K H 0.308385 0.592823 0.748864 0.080 Uiso 1 1 calc R U . . .
F17 F 0.6288(4) 0.8394(7) -0.0831(2) 0.141(2) Uani 0.780(13) 1 d . . P B 2
C02F C 0.4541(3) 1.0585(3) 0.6046(2) 0.0729(10) Uani 1 1 d . . . . .
H02L H 0.469389 1.052250 0.552633 0.109 Uiso 1 1 calc R U . . .
H02M H 0.462035 1.127882 0.620789 0.109 Uiso 1 1 calc R U . . .
H02N H 0.385736 1.022245 0.607098 0.109 Uiso 1 1 calc R U . . .
F20 F 1.0895(11) 1.1062(9) 0.2115(13) 0.126(4) Uani 0.44(3) 1 d . . P C 2
F11 F 0.9399(9) 0.7379(13) -0.0221(7) 0.118(4) Uani 0.354(12) 1 d . . P E 2
C1 C 1.002(3) 1.0542(10) 0.2256(17) 0.077(3) Uani 0.44(3) 1 d D . P C 2
C1B C 0.7145(18) 0.8654(14) -0.0375(5) 0.0840(17) Uani 0.780(13) 1 d D . P B 2
F5 F 0.9935(5) 0.5858(8) 0.6002(5) 0.132(5) Uani 0.471(9) 1 d . . P D 2
C2 C 0.9184(12) 0.5990(13) 0.5445(8) 0.059(2) Uani 0.529(9) 1 d D . P D 1
F6 F 0.8566(9) 0.6298(7) 0.5709(6) 0.106(2) Uani 0.529(9) 1 d . . P D 1
F7 F 0.9349(9) 0.5214(7) 0.5593(6) 0.134(4) Uani 0.529(9) 1 d . . P D 1
F8 F 0.9396(6) 0.6579(5) 0.6173(3) 0.108(3) Uani 0.529(9) 1 d . . P D 1
C4 C 1.0205(17) 0.8075(15) 0.0202(7) 0.0774(18) Uani 0.646(12) 1 d D . P E 1
F12 F 1.1154(4) 0.8405(6) 0.0141(4) 0.134(3) Uani 0.646(12) 1 d . . P E 1
F13 F 1.0183(11) 0.8794(6) -0.0236(4) 0.138(3) Uani 0.646(12) 1 d . . P E 1
F14 F 1.0020(11) 0.7166(5) -0.0015(5) 0.163(5) Uani 0.646(12) 1 d . . P E 1
F18 F 0.7804(19) 0.817(2) -0.0519(15) 0.116(6) Uani 0.220(13) 1 d . . P B 1
F19 F 0.8164(14) 0.9183(17) -0.0375(10) 0.099(5) Uani 0.220(13) 1 d . . P B 1
F1A F 0.668(2) 0.918(2) -0.0776(9) 0.122(9) Uani 0.220(13) 1 d . . P B 1
C1A C 0.718(5) 0.862(6) -0.0372(16) 0.075(4) Uani 0.220(13) 1 d D . P B 1
F1B F 1.0870(9) 1.0967(10) 0.2539(13) 0.147(5) Uani 0.56(3) 1 d . . P C 1
F1C F 0.9383(10) 1.0994(12) 0.1868(10) 0.103(3) Uani 0.56(3) 1 d . . P C 1
F1D F 0.9398(17) 1.0642(8) 0.2851(9) 0.123(4) Uani 0.56(3) 1 d . . P C 1
C5 C 0.994(2) 1.0532(9) 0.2285(17) 0.078(2) Uani 0.56(3) 1 d D . P C 1
F1E F 0.2321(4) 0.8435(4) 0.2415(3) 0.133(2) Uani 0.881(7) 1 d . . P A 1
F1F F 0.3135(3) 0.8639(4) 0.1536(3) 0.134(2) Uani 0.881(7) 1 d . . P A 1
F1G F 0.2047(4) 0.7317(3) 0.1546(3) 0.140(2) Uani 0.881(7) 1 d . . P A 1
C7 C 0.2731(4) 0.7947(4) 0.1970(3) 0.0656(10) Uani 0.881(7) 1 d D . P A 1

loop_
_atom_site_aniso_label
_atom_site_aniso_U_11
_atom_site_aniso_U_22
_atom_site_aniso_U_33
_atom_site_aniso_U_23
_atom_site_aniso_U_13
_atom_site_aniso_U_12
I001 0.03174(9) 0.04308(10) 0.02578(9) 0.00132(6) -0.00012(6) 0.00862(7)
O002 0.0256(8) 0.0302(8) 0.0282(9) 0.0035(7) 0.0009(7) 0.0073(7)
F2 0.150(2) 0.0316(10) 0.1100(19) 0.0041(11) 0.0488(17) -0.0019(12)
F004 0.0639(13) 0.0859(15) 0.0913(17) 0.0192(13) -0.0115(12) -0.0256(11)
N005 0.0432(12) 0.0403(12) 0.0294(11) -0.0023(9) 0.0074(9) 0.0080(10)
C006 0.0291(12) 0.0297(12) 0.0207(11) 0.0048(9) 0.0028(9) 0.0076(9)
F007 0.126(2) 0.120(2) 0.0363(11) 0.0016(12) 0.0103(12) -0.0107(16)
F008 0.0848(16) 0.122(2) 0.0836(17) -0.0546(15) 0.0039(13) -0.0260(15)
C009 0.0276(12) 0.0329(12) 0.0303(13) 0.0026(10) 0.0024(10) 0.0073(10)
C00A 0.0282(12) 0.0295(12) 0.0224(11) 0.0057(9) 0.0010(9) 0.0046(9)
F00B 0.0382(11) 0.0926(17) 0.190(3) 0.0060(18) -0.0223(14) 0.0171(11)
C00C 0.0296(12) 0.0372(13) 0.0311(13) 0.0031(10) 0.0035(10) 0.0065(10)
C00D 0.0341(13) 0.0392(14) 0.0341(14) 0.0046(11) 0.0033(11) 0.0074(11)
C00E 0.0368(13) 0.0323(12) 0.0237(12) 0.0028(10) 0.0007(10) 0.0107(10)
F00F 0.212(3) 0.104(2) 0.0800(18) 0.0470(15) 0.075(2) 0.068(2)
C00G 0.0290(13) 0.0457(15) 0.0307(13) 0.0100(11) -0.0020(10) 0.0039(11)
C00H 0.0276(12) 0.0371(13) 0.0262(12) 0.0079(10) 0.0063(9) 0.0116(10)
C00I 0.0418(15) 0.0484(16) 0.0362(15) -0.0060(12) 0.0132(12) -0.0030(13)
C00J 0.0313(13) 0.0418(14) 0.0373(15) -0.0026(11) -0.0033(11) 0.0111(11)
C00K 0.0347(13) 0.0377(13) 0.0298(13) 0.0043(10) 0.0070(10) 0.0126(11)
C00L 0.0403(14) 0.0346(13) 0.0329(14) 0.0004(11) 0.0088(11) 0.0055(11)
C00M 0.0350(14) 0.0527(16) 0.0360(15) 0.0140(12) 0.0038(11) 0.0067(12)
C00N 0.0494(16) 0.0439(15) 0.0282(14) -0.0024(11) 0.0092(12) 0.0097(12)
C00O 0.0332(13) 0.0342(13) 0.0280(13) -0.0047(10) 0.0039(10) 0.0061(10)
C00P 0.0427(14) 0.0303(12) 0.0299(13) -0.0026(10) -0.0021(11) 0.0058(11)
C00Q 0.0315(13) 0.0392(14) 0.0350(14) 0.0030(11) -0.0006(11) 0.0009(11)
C00R 0.0482(16) 0.0360(14) 0.0327(14) 0.0017(11) 0.0099(12) 0.0106(12)
C00S 0.0347(14) 0.0460(15) 0.0345(14) -0.0042(11) 0.0038(11) 0.0111(12)
F3 0.272(4) 0.0426(12) 0.0663(17) -0.0148(11) 0.027(2) 0.0124(17)
C00U 0.0449(16) 0.0456(16) 0.0340(15) 0.0100(12) -0.0032(12) -0.0012(12)
C00V 0.0295(12) 0.0394(13) 0.0284(13) 0.0096(10) 0.0058(10) 0.0074(10)
C00W 0.0355(14) 0.0614(18) 0.0457(17) -0.0111(13) 0.0028(12) 0.0170(13)
F23 0.042(4) 0.046(4) 0.043(5) 0.003(2) 0.010(2) 0.013(2)
C00Y 0.0411(14) 0.0404(14) 0.0331(14) -0.0024(11) 0.0007(11) 0.0178(12)
F00Z 0.0783(17) 0.179(3) 0.098(2) 0.0462(19) 0.0508(15) -0.0064(17)
C010 0.0374(14) 0.0400(14) 0.0332(14) -0.0009(11) 0.0074(11) 0.0039(11)
C011 0.0483(16) 0.0502(15) 0.0332(14) 0.0159(12) -0.0003(11) 0.0155(13)
C012 0.0484(17) 0.0529(17) 0.0451(17) 0.0000(13) 0.0129(14) 0.0064(14)
B013 0.0296(14) 0.0352(14) 0.0258(14) 0.0026(11) 0.0017(11) 0.0093(11)
C014 0.0445(15) 0.0405(14) 0.0358(15) 0.0008(11) 0.0067(12) 0.0055(12)
C015 0.0462(16) 0.0516(16) 0.0301(14) 0.0035(12) -0.0078(12) 0.0158(13)
C016 0.0356(14) 0.0526(16) 0.0364(15) 0.0097(12) 0.0005(11) 0.0142(12)
C017 0.0329(15) 0.067(2) 0.0515(19) -0.0162(15) 0.0153(13) 0.0042(14)
F1 0.140(3) 0.0712(16) 0.190(3) -0.0169(18) 0.066(2) 0.0458(17)
C019 0.0342(13) 0.0383(13) 0.0303(13) 0.0067(11) 0.0003(10) 0.0091(11)
C01A 0.0535(18) 0.074(2) 0.0388(17) 0.0166(15) 0.0117(14) 0.0165(16)
F15 0.246(6) 0.061(2) 0.085(3) -0.004(2) 0.108(4) 0.000(3)
C01C 0.0604(19) 0.0328(14) 0.0495(18) 0.0037(12) 0.0156(14) 0.0082(13)
C01D 0.0600(18) 0.0428(15) 0.0394(14) 0.0063(12) 0.0193(13) 0.0023(13)
C01E 0.0445(15) 0.0432(15) 0.0444(16) 0.0032(12) 0.0059(13) 0.0215(12)
C01F 0.0350(14) 0.0406(14) 0.0379(15) 0.0124(12) -0.0027(11) 0.0035(11)
C01G 0.0435(16) 0.0554(17) 0.0482(17) 0.0142(14) 0.0036(13) 0.0265(14)
C01H 0.076(2) 0.0353(15) 0.0490(18) 0.0121(13) 0.0225(16) 0.0024(14)
C01I 0.0434(16) 0.070(2) 0.0391(14) 0.0235(13) 0.0095(12) 0.0060(14)
C01J 0.0491(17) 0.083(2) 0.0278(14) 0.0024(14) 0.0071(12) 0.0295(16)
F24 0.038(10) 0.20(2) 0.031(5) -0.036(7) -0.018(5) 0.057(12)
F21 0.194(10) 0.060(5) 0.078(5) 0.035(4) 0.014(7) 0.021(8)
C01M 0.0511(17) 0.0518(17) 0.0413(16) 0.0026(13) 0.0052(13) 0.0139(14)
C01N 0.0491(16) 0.0517(16) 0.0314(14) -0.0030(12) 0.0005(12) 0.0126(13)
C01O 0.0556(19) 0.062(2) 0.052(2) 0.0297(16) 0.0029(15) -0.0053(16)
C01P 0.0525(18) 0.0466(13) 0.0501(18) 0.0166(12) -0.0057(14) -0.0059(13)
C01Q 0.0423(16) 0.0572(18) 0.0513(19) -0.0061(15) -0.0081(14) 0.0099(14)
C01R 0.0519(17) 0.0394(14) 0.0356(15) -0.0068(11) 0.0084(12) 0.0087(12)
C01S 0.074(2) 0.0448(16) 0.0429(17) -0.0039(13) -0.0008(15) 0.0176(15)
C01T 0.063(2) 0.069(2) 0.0515(19) 0.0089(16) 0.0227(16) 0.0194(17)
C01U 0.0502(18) 0.064(2) 0.0524(19) 0.0041(15) 0.0021(15) 0.0144(15)
C01V 0.062(2) 0.0444(17) 0.060(2) 0.0004(14) 0.0139(16) 0.0127(15)
F25 0.031(5) 0.087(7) 0.109(17) -0.036(7) 0.001(7) 0.008(6)
C0 0.060(3) 0.086(4) 0.041(4) 0.032(3) -0.012(2) -0.009(3)
C01Y 0.062(2) 0.0509(18) 0.060(2) -0.0202(15) -0.0088(16) 0.0264(15)
F0 0.059(3) 0.142(6) 0.065(4) 0.061(4) 0.009(2) 0.002(3)
C020 0.0534(19) 0.071(2) 0.064(2) 0.0158(17) 0.0121(16) 0.0225(17)
F22 0.207(14) 0.048(3) 0.052(4) -0.002(2) -0.001(4) -0.008(7)
F4 0.114(5) 0.073(3) 0.066(4) 0.035(3) 0.028(3) -0.021(3)
F16 0.220(7) 0.076(2) 0.067(3) 0.0101(19) 0.073(4) -0.040(3)
C024 0.067(2) 0.085(3) 0.096(3) 0.017(2) 0.045(2) 0.019(2)
C025 0.060(2) 0.071(2) 0.0473(19) -0.0015(17) 0.0244(16) -0.0040(17)
C3 0.065(5) 0.121(9) 0.040(3) 0.024(4) 0.014(3) 0.037(5)
B027 0.0328(15) 0.0443(16) 0.0293(15) 0.0102(13) 0.0000(12) 0.0023(13)
C6 0.024(5) 0.083(7) 0.028(5) -0.014(4) -0.012(4) 0.018(5)
C029 0.054(2) 0.096(3) 0.077(3) 0.015(2) 0.0104(19) 0.000(2)
F9 0.144(9) 0.297(19) 0.061(5) 0.032(11) 0.032(7) 0.154(12)
F10 0.113(8) 0.219(12) 0.047(4) 0.042(7) 0.004(5) 0.074(7)
C02C 0.110(3) 0.0381(18) 0.073(3) 0.0060(17) 0.036(2) 0.0116(19)
C02D 0.065(2) 0.061(2) 0.076(2) 0.0266(18) 0.0276(19) 0.0070(17)
F17 0.171(4) 0.180(6) 0.0374(18) -0.004(3) 0.0168(19) -0.024(3)
C02F 0.100(3) 0.054(2) 0.070(2) 0.0075(18) 0.006(2) 0.032(2)
F20 0.134(6) 0.058(4) 0.155(11) 0.008(6) 0.024(6) -0.040(4)
F11 0.113(6) 0.181(9) 0.045(5) -0.018(5) 0.011(4) 0.015(7)
C1 0.118(6) 0.044(2) 0.051(4) 0.017(2) 0.000(4) -0.016(3)
C1B 0.140(4) 0.052(2) 0.0460(19) 0.003(2) 0.039(2) -0.014(3)
F5 0.093(4) 0.171(9) 0.101(6) 0.106(6) -0.041(4) -0.024(4)
C2 0.073(6) 0.071(4) 0.042(3) 0.033(3) 0.012(4) 0.030(4)
F6 0.131(5) 0.121(6) 0.100(5) 0.052(4) 0.068(4) 0.067(5)
F7 0.227(11) 0.113(5) 0.129(7) 0.093(5) 0.116(7) 0.113(7)
F8 0.150(6) 0.126(4) 0.042(3) 0.020(3) 0.044(3) 0.010(5)
C4 0.098(4) 0.083(3) 0.053(3) 0.027(2) 0.037(3) 0.008(3)
F12 0.115(3) 0.142(5) 0.150(5) 0.002(4) 0.093(3) 0.012(3)
F13 0.249(8) 0.126(4) 0.068(3) 0.056(3) 0.079(5) 0.065(5)
F14 0.295(12) 0.093(3) 0.084(6) -0.006(3) 0.114(8) -0.019(4)
F18 0.146(12) 0.117(9) 0.116(12) 0.036(11) 0.093(11) 0.054(8)
F19 0.115(9) 0.128(10) 0.057(9) 0.027(7) 0.062(7) 0.007(8)
F1A 0.162(14) 0.19(2) 0.052(7) 0.058(11) 0.046(9) 0.084(14)
C1A 0.104(8) 0.083(10) 0.050(3) 0.027(5) 0.050(6) 0.024(6)
F1B 0.112(5) 0.100(6) 0.177(13) -0.028(7) -0.045(5) -0.039(4)
F1C 0.120(6) 0.063(5) 0.125(6) 0.010(4) -0.002(4) 0.026(5)
F1D 0.195(10) 0.052(3) 0.121(5) 0.001(4) 0.059(6) 0.014(6)
C5 0.084(5) 0.049(3) 0.085(5) 0.005(3) -0.004(3) -0.007(3)
F1E 0.136(3) 0.216(5) 0.090(3) -0.019(2) 0.008(2) 0.139(3)
F1F 0.085(3) 0.194(4) 0.169(4) 0.107(4) 0.039(3) 0.090(3)
F1G 0.099(3) 0.151(3) 0.155(5) -0.049(3) -0.078(3) 0.054(2)
C7 0.048(2) 0.100(3) 0.056(3) -0.0108(16) -0.0020(14) 0.0379(19)

loop_
_atom_type_symbol
_atom_type_description
_atom_type_scat_dispersion_real
_atom_type_scat_dispersion_imag
_atom_type_scat_source
C C 0.0033 0.0016 'International Tables Vol C Tables 4.2.6.8 and 6.1.1.4'
H H 0.0000 0.0000 'International Tables Vol C Tables 4.2.6.8 and 6.1.1.4'
B B 0.0013 0.0007 'International Tables Vol C Tables 4.2.6.8 and 6.1.1.4'
F F 0.0171 0.0103 'International Tables Vol C Tables 4.2.6.8 and 6.1.1.4'
I I -0.4742 1.8119 'International Tables Vol C Tables 4.2.6.8 and 6.1.1.4'
N N 0.0061 0.0033 'International Tables Vol C Tables 4.2.6.8 and 6.1.1.4'
O O 0.0106 0.0060 'International Tables Vol C Tables 4.2.6.8 and 6.1.1.4'

loop_
_geom_angle_atom_site_label_1
_geom_angle_atom_site_label_2
_geom_angle_atom_site_label_3
_geom_angle
_geom_angle_site_symmetry_1
_geom_angle_site_symmetry_3
_geom_angle_publ_flag
B013 I001 B027 117.71(9) . . ?
C00A O002 C00H 113.70(17) . . ?
C014 N005 C00N 106.51(19) . . ?
C014 N005 C01R 110.7(2) . . ?
C01N N005 C00N 111.1(2) . . ?
C01N N005 C014 111.3(2) . . ?
C01N N005 C01R 106.8(2) . . ?
C01R N005 C00N 110.5(2) . . ?
C00A C006 C00C 114.3(2) . . ?
C00A C006 B013 125.8(2) . . ?
C00C C006 B013 119.9(2) . . ?
C00L C009 C00R 116.0(2) . . ?
C00L C009 B013 122.7(2) . . ?
C00R C009 B013 121.0(2) . . ?
O002 C00A C006 116.6(2) . . ?
C00E C00A O002 118.5(2) . . ?
C00E C00A C006 124.9(2) . . ?
C006 C00C H00C 118.7 . . ?
C00Q C00C C006 122.6(2) . . ?
C00Q C00C H00C 118.7 . . ?
C00J C00D H00D 119.3 . . ?
C019 C00D H00D 119.3 . . ?
C019 C00D C00J 121.4(2) . . ?
C00A C00E C00Y 117.9(2) . . ?
C00P C00E C00A 117.7(2) . . ?
C00P C00E C00Y 124.4(2) . . ?
C00M C00G B027 120.1(2) . . ?
C00U C00G C00M 117.3(2) . . ?
C00U C00G B027 122.5(2) . . ?
C00K C00H O002 119.1(2) . . ?
C00K C00H C00V 124.5(2) . . ?
C00V C00H O002 116.4(2) . . ?
C010 C00I C025 118.9(3) . . ?
C017 C00I C010 120.6(3) . . ?
C017 C00I C025 120.4(3) . . ?
C00D C00J C01Q 120.8(3) . . ?
C015 C00J C00D 121.1(2) . . ?
C015 C00J C01Q 118.1(2) . . ?
C00H C00K C00Y 117.5(2) . . ?
C00H C00K C01E 117.8(2) . . ?
C01E C00K C00Y 124.7(2) . . ?
C009 C00L H00L 119.1 . . ?
C009 C00L C01D 121.8(2) . . ?
C01D C00L H00L 119.1 . . ?
C00G C00M H00M 119.3 . . ?
C00G C00M C01I 121.3(3) . . ?
C01I C00M H00M 119.3 . . ?
N005 C00N H00A 108.2 . . ?
N005 C00N H00B 108.2 . . ?
H00A C00N H00B 107.4 . . ?
C012 C00N N005 116.4(2) . . ?
C012 C00N H00A 108.2 . . ?
C012 C00N H00B 108.2 . . ?
C00S C00O C010 116.0(2) . . ?
C00S C00O B013 119.4(2) . . ?
C010 C00O B013 124.3(2) . . ?
C00E C00P H00P 119.9 . . ?
C00Q C00P C00E 120.2(2) . . ?
C00Q C00P H00P 119.9 . . ?
C00C C00Q H00Q 119.8 . . ?
C00P C00Q C00C 120.3(2) . . ?
C00P C00Q H00Q 119.8 . . ?
C009 C00R H00R 118.7 . . ?
C01C C00R C009 122.6(2) . . ?
C01C C00R H00R 118.7 . . ?
C00O C00S H00S 119.1 . . ?
C00W C00S C00O 121.9(3) . . ?
C00W C00S H00S 119.1 . . ?
C00G C00U H00U 119.3 . . ?
C01P C00U C00G 121.3(3) . . ?
C01P C00U H00U 119.3 . . ?
C00H C00V C016 114.9(2) . . ?
C00H C00V B027 124.2(2) . . ?
C016 C00V B027 120.8(2) . . ?
C00S C00W C6 119.7(18) . . ?
C00S C00W C7 119.4(4) . . ?
C017 C00W C00S 120.6(3) . . ?
C017 C00W C6 117.9(17) . . ?
C017 C00W C7 119.9(3) . . ?
C00E C00Y C00K 105.7(2) . . ?
C00E C00Y C01J 109.3(2) . . ?
C00K C00Y C01J 107.9(2) . . ?
C01Y C00Y C00E 112.1(2) . . ?
C01Y C00Y C00K 112.9(2) . . ?
C01Y C00Y C01J 108.9(2) . . ?
C00I C010 C00O 122.2(3) . . ?
C00I C010 H010 118.9 . . ?
C00O C010 H010 118.9 . . ?
C015 C011 C0 115.9(8) . . ?
C015 C011 C2 123.7(7) . . ?
C01F C011 C015 120.9(3) . . ?
C01F C011 C0 123.2(8) . . ?
C01F C011 C2 115.4(7) . . ?
C00N C012 H01K 109.7 . . ?
C00N C012 H01L 109.7 . . ?
C00N C012 C01T 110.0(3) . . ?
H01K C012 H01L 108.2 . . ?
C01T C012 H01K 109.7 . . ?
C01T C012 H01L 109.7 . . ?
C006 B013 I001 107.83(15) . . ?
C006 B013 C00O 111.7(2) . . ?
C009 B013 I001 102.04(15) . . ?
C009 B013 C006 118.2(2) . . ?
C009 B013 C00O 112.9(2) . . ?
C00O B013 I001 102.31(15) . . ?
N005 C014 H01M 108.1 . . ?
N005 C014 H01N 108.1 . . ?
H01M C014 H01N 107.3 . . ?
C01A C014 N005 116.6(2) . . ?
C01A C014 H01M 108.1 . . ?
C01A C014 H01N 108.1 . . ?
C00J C015 C011 118.3(2) . . ?
C00J C015 H015 120.8 . . ?
C011 C015 H015 120.8 . . ?
C00V C016 H016 118.9 . . ?
C01G C016 C00V 122.2(3) . . ?
C01G C016 H016 118.9 . . ?
C00I C017 H017 120.7 . . ?
C00W C017 C00I 118.7(3) . . ?
C00W C017 H017 120.7 . . ?
C00D C019 C01F 116.4(2) . . ?
C00D C019 B027 122.3(2) . . ?
C01F C019 B027 121.2(2) . . ?
C014 C01A H01P 109.6 . . ?
C014 C01A H01Q 109.6 . . ?
C014 C01A C02D 110.3(3) . . ?
H01P C01A H01Q 108.1 . . ?
C02D C01A H01P 109.6 . . ?
C02D C01A H01Q 109.6 . . ?
C00R C01C C01H 120.2(3) . . ?
C00R C01C C02C 119.4(3) . . ?
C01H C01C C02C 120.2(3) . . ?
C00L C01D C1B 120.1(8) . . ?
C00L C01D C1A 118(3) . . ?
C01H C01D C00L 120.7(3) . . ?
C01H C01D C1B 119.0(8) . . ?
C01H C01D C1A 121(3) . . ?
C00K C01E H01E 119.9 . . ?
C01G C01E C00K 120.2(3) . . ?
C01G C01E H01E 119.9 . . ?
C011 C01F C019 121.8(2) . . ?
C011 C01F H01F 119.1 . . ?
C019 C01F H01F 119.1 . . ?
C016 C01G H01G 119.8 . . ?
C01E C01G C016 120.3(2) . . ?
C01E C01G H01G 119.8 . . ?
C01C C01H H01H 120.7 . . ?
C01D C01H C01C 118.6(3) . . ?
C01D C01H H01H 120.7 . . ?
C00M C01I C3 117.3(18) . . ?
C00M C01I C4 120.0(9) . . ?
C01O C01I C00M 120.2(3) . . ?
C01O C01I C3 122.5(18) . . ?
C01O C01I C4 119.7(9) . . ?
C00Y C01J H01A 109.5 . . ?
C00Y C01J H01B 109.5 . . ?
C00Y C01J H01C 109.5 . . ?
H01A C01J H01B 109.5 . . ?
H01A C01J H01C 109.5 . . ?
H01B C01J H01C 109.5 . . ?
H01R C01M H01S 108.0 . . ?
C01N C01M H01R 109.5 . . ?
C01N C01M H01S 109.5 . . ?
C01U C01M H01R 109.5 . . ?
C01U C01M H01S 109.5 . . ?
C01U C01M C01N 110.9(3) . . ?
N005 C01N C01M 116.1(2) . . ?
N005 C01N H01T 108.3 . . ?
N005 C01N H01U 108.3 . . ?
C01M C01N H01T 108.3 . . ?
C01M C01N H01U 108.3 . . ?
H01T C01N H01U 107.4 . . ?
C01I C01O H01O 120.3 . . ?
C01I C01O C01P 119.3(3) . . ?
C01P C01O H01O 120.3 . . ?
C00U C01P C1 121.9(11) . . ?
C00U C01P C5 118.6(11) . . ?
C01O C01P C00U 120.5(3) . . ?
C01O C01P C1 117.4(11) . . ?
C01O C01P C5 120.9(11) . . ?
F004 C01Q C00J 113.7(3) . . ?
F008 C01Q F004 104.6(3) . . ?
F008 C01Q C00J 112.9(3) . . ?
F00B C01Q F004 105.3(3) . . ?
F00B C01Q F008 106.0(3) . . ?
F00B C01Q C00J 113.4(3) . . ?
N005 C01R H01V 108.2 . . ?
N005 C01R H01W 108.2 . . ?
H01V C01R H01W 107.4 . . ?
C01S C01R N005 116.4(2) . . ?
C01S C01R H01V 108.2 . . ?
C01S C01R H01W 108.2 . . ?
C01R C01S H01X 109.5 . . ?
C01R C01S H01Y 109.5 . . ?
C01R C01S C01V 110.7(3) . . ?
H01X C01S H01Y 108.1 . . ?
C01V C01S H01X 109.5 . . ?
C01V C01S H01Y 109.5 . . ?
C012 C01T H01Z 109.1 . . ?
C012 C01T H 109.1 . . ?
C012 C01T C024 112.3(3) . . ?
H01Z C01T H 107.9 . . ?
C024 C01T H01Z 109.1 . . ?
C024 C01T H 109.1 . . ?
C01M C01U H01 109.1 . . ?
C01M C01U HA 109.1 . . ?
H01 C01U HA 107.8 . . ?
C020 C01U C01M 112.5(3) . . ?
C020 C01U H01 109.1 . . ?
C020 C01U HA 109.1 . . ?
C01S C01V H1 108.8 . . ?
C01S C01V HB 108.8 . . ?
H1 C01V HB 107.7 . . ?
C02F C01V C01S 113.9(3) . . ?
C02F C01V H1 108.8 . . ?
C02F C01V HB 108.8 . . ?
C011 C0 F0 106.1(13) . . ?
F4 C0 C011 104.0(12) . . ?
F4 C0 F0 70.0(10) . . ?
F5 C0 C011 113.6(14) . . ?
F5 C0 F0 140.3(10) . . ?
F5 C0 F4 99.9(19) . . ?
C00Y C01Y H01D 109.5 . . ?
C00Y C01Y H01I 109.5 . . ?
C00Y C01Y H01J 109.5 . . ?
H01D C01Y H01I 109.5 . . ?
H01D C01Y H01J 109.5 . . ?
H01I C01Y H01J 109.5 . . ?
C01U C020 H02A 109.5 . . ?
C01U C020 H02B 109.5 . . ?
C01U C020 H02C 109.5 . . ?
H02A C020 H02B 109.5 . . ?
H02A C020 H02C 109.5 . . ?
H02B C020 H02C 109.5 . . ?
C01T C024 H02D 109.5 . . ?
C01T C024 H02E 109.5 . . ?
C01T C024 H02F 109.5 . . ?
H02D C024 H02E 109.5 . . ?
H02D C024 H02F 109.5 . . ?
H02E C024 H02F 109.5 . . ?
F007 C025 F00F 108.0(4) . . ?
F007 C025 C00I 112.1(3) . . ?
F007 C025 F00Z 103.6(3) . . ?
F00F C025 C00I 113.7(3) . . ?
F00F C025 F00Z 106.3(3) . . ?
F00Z C025 C00I 112.5(3) . . ?
F9 C3 C01I 114(2) . . ?
F9 C3 F10 131.9(13) . . ?
F9 C3 F11 104(3) . . ?
F10 C3 C01I 114(2) . . ?
F10 C3 F11 57.6(18) . . ?
F11 C3 C01I 114(2) . . ?
C00G B027 I001 101.37(17) . . ?
C00G B027 C019 117.0(2) . . ?
C00V B027 I001 104.08(16) . . ?
C00V B027 C00G 116.8(2) . . ?
C00V B027 C019 116.2(2) . . ?
C019 B027 I001 96.44(16) . . ?
C00W C6 F25 91.4(19) . . ?
F23 C6 C00W 121(3) . . ?
F23 C6 F24 130(2) . . ?
F23 C6 F25 69(2) . . ?
F24 C6 C00W 100(2) . . ?
F24 C6 F25 83(2) . . ?
H02G C029 H02H 109.5 . . ?
H02G C029 H02I 109.5 . . ?
H02H C029 H02I 109.5 . . ?
C02D C029 H02G 109.5 . . ?
C02D C029 H02H 109.5 . . ?
C02D C029 H02I 109.5 . . ?
F2 C02C F1 104.8(3) . . ?
F2 C02C C01C 113.5(3) . . ?
F3 C02C F2 107.6(4) . . ?
F3 C02C F1 105.0(4) . . ?
F3 C02C C01C 113.8(3) . . ?
F1 C02C C01C 111.4(3) . . ?
C01A C02D H02J 108.7 . . ?
C01A C02D H02K 108.7 . . ?
C029 C02D C01A 114.1(3) . . ?
C029 C02D H02J 108.7 . . ?
C029 C02D H02K 108.7 . . ?
H02J C02D H02K 107.6 . . ?
C01V C02F H02L 109.5 . . ?
C01V C02F H02M 109.5 . . ?
C01V C02F H02N 109.5 . . ?
H02L C02F H02M 109.5 . . ?
H02L C02F H02N 109.5 . . ?
H02M C02F H02N 109.5 . . ?
F21 C1 C01P 116(2) . . ?
F21 C1 F20 80(2) . . ?
F22 C1 F21 123(2) . . ?
F22 C1 C01P 113.2(18) . . ?
F22 C1 F20 107(2) . . ?
F20 C1 C01P 112.3(19) . . ?
F15 C1B C01D 112.1(14) . . ?
F16 C1B F15 113.9(14) . . ?
F16 C1B C01D 116.7(10) . . ?
F16 C1B F17 108.0(15) . . ?
F17 C1B F15 91.0(10) . . ?
F17 C1B C01D 112.3(14) . . ?
F6 C2 C011 116.7(13) . . ?
F6 C2 F7 122.2(9) . . ?
F6 C2 F8 58.4(11) . . ?
F7 C2 C011 121.1(13) . . ?
F7 C2 F8 104.1(10) . . ?
F8 C2 C011 107.3(11) . . ?
F12 C4 C01I 113.5(13) . . ?
F12 C4 F13 78.8(12) . . ?
F13 C4 C01I 112.1(14) . . ?
F14 C4 C01I 115.1(12) . . ?
F14 C4 F12 104.0(17) . . ?
F14 C4 F13 126.1(13) . . ?
F18 C1A C01D 117(5) . . ?
F18 C1A F19 63(3) . . ?
F18 C1A F1A 133(2) . . ?
F19 C1A C01D 104(4) . . ?
F1A C1A C01D 109(4) . . ?
F1A C1A F19 100(4) . . ?
F1B C5 C01P 111.3(17) . . ?
F1B C5 F1C 120.6(19) . . ?
F1B C5 F1D 106.9(19) . . ?
F1C C5 C01P 113(2) . . ?
F1C C5 F1D 87.6(19) . . ?
F1D C5 C01P 115.6(15) . . ?
F1E C7 C00W 112.6(4) . . ?
F1E C7 F1F 101.5(5) . . ?
F1F C7 C00W 112.2(4) . . ?
F1G C7 C00W 114.1(4) . . ?
F1G C7 F1E 108.4(5) . . ?
F1G C7 F1F 107.2(6) . . ?

loop_
_geom_bond_atom_site_label_1
_geom_bond_atom_site_label_2
_geom_bond_distance
_geom_bond_site_symmetry_2
_geom_bond_publ_flag
I001 B013 2.467(3) . ?
I001 B027 2.668(3) . ?
O002 C00A 1.396(3) . ?
O002 C00H 1.398(3) . ?
F2 C02C 1.318(4) . ?
F004 C01Q 1.327(4) . ?
N005 C00N 1.523(3) . ?
N005 C014 1.520(3) . ?
N005 C01N 1.518(3) . ?
N005 C01R 1.522(3) . ?
C006 C00A 1.397(3) . ?
C006 C00C 1.406(3) . ?
C006 B013 1.606(3) . ?
F007 C025 1.307(4) . ?
F008 C01Q 1.313(4) . ?
C009 C00L 1.393(3) . ?
C009 C00R 1.395(3) . ?
C009 B013 1.603(4) . ?
C00A C00E 1.393(3) . ?
F00B C01Q 1.308(4) . ?
C00C H00C 0.9400 . ?
C00C C00Q 1.384(4) . ?
C00D H00D 0.9400 . ?
C00D C00J 1.395(4) . ?
C00D C019 1.394(4) . ?
C00E C00P 1.387(3) . ?
C00E C00Y 1.526(3) . ?
F00F C025 1.307(4) . ?
C00G C00M 1.396(4) . ?
C00G C00U 1.392(4) . ?
C00G B027 1.600(4) . ?
C00H C00K 1.387(3) . ?
C00H C00V 1.397(3) . ?
C00I C010 1.385(4) . ?
C00I C017 1.380(4) . ?
C00I C025 1.491(4) . ?
C00J C015 1.376(4) . ?
C00J C01Q 1.492(4) . ?
C00K C00Y 1.529(4) . ?
C00K C01E 1.391(4) . ?
C00L H00L 0.9400 . ?
C00L C01D 1.393(4) . ?
C00M H00M 0.9400 . ?
C00M C01I 1.397(4) . ?
C00N H00A 0.9800 . ?
C00N H00B 0.9800 . ?
C00N C012 1.515(4) . ?
C00O C00S 1.396(4) . ?
C00O C010 1.398(4) . ?
C00O B013 1.620(4) . ?
C00P H00P 0.9400 . ?
C00P C00Q 1.378(4) . ?
C00Q H00Q 0.9400 . ?
C00R H00R 0.9400 . ?
C00R C01C 1.383(4) . ?
C00S H00S 0.9400 . ?
C00S C00W 1.394(4) . ?
F3 C02C 1.302(5) . ?
C00U H00U 0.9400 . ?
C00U C01P 1.392(4) . ?
C00V C016 1.406(4) . ?
C00V B027 1.584(4) . ?
C00W C017 1.378(4) . ?
C00W C6 1.540(18) . ?
C00W C7 1.514(5) . ?
F23 C6 1.32(4) . ?
C00Y C01J 1.551(4) . ?
C00Y C01Y 1.525(4) . ?
F00Z C025 1.325(4) . ?
C010 H010 0.9400 . ?
C011 C015 1.383(4) . ?
C011 C01F 1.381(4) . ?
C011 C0 1.513(11) . ?
C011 C2 1.505(10) . ?
C012 H01K 0.9800 . ?
C012 H01L 0.9800 . ?
C012 C01T 1.517(4) . ?
C014 H01M 0.9800 . ?
C014 H01N 0.9800 . ?
C014 C01A 1.519(4) . ?
C015 H015 0.9400 . ?
C016 H016 0.9400 . ?
C016 C01G 1.383(4) . ?
C017 H017 0.9400 . ?
F1 C02C 1.345(5) . ?
C019 C01F 1.403(4) . ?
C019 B027 1.606(4) . ?
C01A H01P 0.9800 . ?
C01A H01Q 0.9800 . ?
C01A C02D 1.528(5) . ?
F15 C1B 1.33(2) . ?
C01C C01H 1.383(4) . ?
C01C C02C 1.499(4) . ?
C01D C01H 1.378(4) . ?
C01D C1B 1.495(7) . ?
C01D C1A 1.504(16) . ?
C01E H01E 0.9400 . ?
C01E C01G 1.379(4) . ?
C01F H01F 0.9400 . ?
C01G H01G 0.9400 . ?
C01H H01H 0.9400 . ?
C01I C01O 1.378(5) . ?
C01I C3 1.494(14) . ?
C01I C4 1.491(9) . ?
C01J H01A 0.9700 . ?
C01J H01B 0.9700 . ?
C01J H01C 0.9700 . ?
F24 C6 1.38(4) . ?
F21 C1 1.30(3) . ?
C01M H01R 0.9800 . ?
C01M H01S 0.9800 . ?
C01M C01N 1.522(4) . ?
C01M C01U 1.521(4) . ?
C01N H01T 0.9800 . ?
C01N H01U 0.9800 . ?
C01O H01O 0.9400 . ?
C01O C01P 1.379(5) . ?
C01P C1 1.487(12) . ?
C01P C5 1.505(11) . ?
C01R H01V 0.9800 . ?
C01R H01W 0.9800 . ?
C01R C01S 1.512(4) . ?
C01S H01X 0.9800 . ?
C01S H01Y 0.9800 . ?
C01S C01V 1.520(4) . ?
C01T H01Z 0.9800 . ?
C01T H 0.9800 . ?
C01T C024 1.524(5) . ?
C01U H01 0.9800 . ?
C01U HA 0.9800 . ?
C01U C020 1.509(5) . ?
C01V H1 0.9800 . ?
C01V HB 0.9800 . ?
C01V C02F 1.512(5) . ?
F25 C6 1.67(4) . ?
C0 F0 1.52(3) . ?
C0 F4 1.46(3) . ?
C0 F5 1.24(2) . ?
C01Y H01D 0.9700 . ?
C01Y H01I 0.9700 . ?
C01Y H01J 0.9700 . ?
C020 H02A 0.9700 . ?
C020 H02B 0.9700 . ?
C020 H02C 0.9700 . ?
F22 C1 1.28(3) . ?
F16 C1B 1.274(17) . ?
C024 H02D 0.9700 . ?
C024 H02E 0.9700 . ?
C024 H02F 0.9700 . ?
C3 F9 1.25(4) . ?
C3 F10 1.27(4) . ?
C3 F11 1.32(4) . ?
C029 H02G 0.9700 . ?
C029 H02H 0.9700 . ?
C029 H02I 0.9700 . ?
C029 C02D 1.495(5) . ?
C02D H02J 0.9800 . ?
C02D H02K 0.9800 . ?
F17 C1B 1.32(2) . ?
C02F H02L 0.9700 . ?
C02F H02M 0.9700 . ?
C02F H02N 0.9700 . ?
F20 C1 1.31(3) . ?
C2 F6 1.17(2) . ?
C2 F7 1.20(2) . ?
C2 F8 1.450(18) . ?
C4 F12 1.31(2) . ?
C4 F13 1.31(2) . ?
C4 F14 1.26(2) . ?
F18 C1A 1.23(8) . ?
F19 C1A 1.41(7) . ?
F1A C1A 1.34(8) . ?
F1B C5 1.31(3) . ?
F1C C5 1.31(3) . ?
F1D C5 1.34(2) . ?
F1E C7 1.276(6) . ?
F1F C7 1.325(7) . ?
F1G C7 1.268(6) . ?

loop_
_geom_torsion_atom_site_label_1
_geom_torsion_atom_site_label_2
_geom_torsion_atom_site_label_3
_geom_torsion_atom_site_label_4
_geom_torsion
_geom_torsion_site_symmetry_1
_geom_torsion_site_symmetry_2
_geom_torsion_site_symmetry_3
_geom_torsion_site_symmetry_4
_geom_torsion_publ_flag
O002 C00A C00E C00P 177.7(2) . . . . ?
O002 C00A C00E C00Y -1.8(3) . . . . ?
O002 C00H C00K C00Y 3.7(3) . . . . ?
O002 C00H C00K C01E -177.1(2) . . . . ?
O002 C00H C00V C016 177.2(2) . . . . ?
O002 C00H C00V B027 -7.6(3) . . . . ?
N005 C00N C012 C01T -169.7(2) . . . . ?
N005 C014 C01A C02D 174.7(3) . . . . ?
N005 C01R C01S C01V -172.4(2) . . . . ?
C006 C00A C00E C00P 0.0(4) . . . . ?
C006 C00A C00E C00Y -179.5(2) . . . . ?
C006 C00C C00Q C00P 0.4(4) . . . . ?
C009 C00L C01D C01H -0.4(5) . . . . ?
C009 C00L C01D C1B -175.8(12) . . . . ?
C009 C00L C01D C1A -178(3) . . . . ?
C009 C00R C01C C01H 0.0(5) . . . . ?
C009 C00R C01C C02C 175.5(3) . . . . ?
C00A O002 C00H C00K 39.3(3) . . . . ?
C00A O002 C00H C00V -140.0(2) . . . . ?
C00A C006 C00C C00Q 0.3(3) . . . . ?
C00A C006 B013 I001 -49.0(3) . . . . ?
C00A C006 B013 C009 65.9(3) . . . . ?
C00A C006 B013 C00O -160.6(2) . . . . ?
C00A C00E C00P C00Q 0.8(4) . . . . ?
C00A C00E C00Y C00K 40.3(3) . . . . ?
C00A C00E C00Y C01J -75.6(3) . . . . ?
C00A C00E C00Y C01Y 163.6(2) . . . . ?
C00C C006 C00A O002 -178.30(19) . . . . ?
C00C C006 C00A C00E -0.5(3) . . . . ?
C00C C006 B013 I001 133.08(19) . . . . ?
C00C C006 B013 C009 -112.0(3) . . . . ?
C00C C006 B013 C00O 21.4(3) . . . . ?
C00D C00J C015 C011 1.6(4) . . . . ?
C00D C00J C01Q F004 14.7(4) . . . . ?
C00D C00J C01Q F008 133.7(3) . . . . ?
C00D C00J C01Q F00B -105.6(3) . . . . ?
C00D C019 C01F C011 2.3(4) . . . . ?
C00D C019 B027 I001 -130.3(2) . . . . ?
C00D C019 B027 C00G -24.1(4) . . . . ?
C00D C019 B027 C00V 120.5(3) . . . . ?
C00E C00P C00Q C00C -1.0(4) . . . . ?
C00G C00M C01I C01O 0.5(4) . . . . ?
C00G C00M C01I C3 -179.3(15) . . . . ?
C00G C00M C01I C4 177.8(11) . . . . ?
C00G C00U C01P C01O 0.4(5) . . . . ?
C00G C00U C01P C1 -174.8(18) . . . . ?
C00G C00U C01P C5 -179.1(13) . . . . ?
C00H O002 C00A C006 137.7(2) . . . . ?
C00H O002 C00A C00E -40.2(3) . . . . ?
C00H C00K C00Y C00E -41.2(3) . . . . ?
C00H C00K C00Y C01J 75.6(3) . . . . ?
C00H C00K C00Y C01Y -164.0(2) . . . . ?
C00H C00K C01E C01G -0.6(4) . . . . ?
C00H C00V C016 C01G 0.6(4) . . . . ?
C00H C00V B027 I001 54.3(3) . . . . ?
C00H C00V B027 C00G -56.4(3) . . . . ?
C00H C00V B027 C019 158.9(2) . . . . ?
C00J C00D C019 C01F -0.1(4) . . . . ?
C00J C00D C019 B027 -177.1(2) . . . . ?
C00K C00H C00V C016 -2.0(4) . . . . ?
C00K C00H C00V B027 173.2(2) . . . . ?
C00K C01E C01G C016 -0.7(4) . . . . ?
C00L C009 C00R C01C 0.4(4) . . . . ?
C00L C009 B013 I001 119.0(2) . . . . ?
C00L C009 B013 C006 1.0(3) . . . . ?
C00L C009 B013 C00O -131.9(2) . . . . ?
C00L C01D C01H C01C 0.7(5) . . . . ?
C00L C01D C1B F15 -27(2) . . . . ?
C00L C01D C1B F16 -160.4(14) . . . . ?
C00L C01D C1B F17 74.2(18) . . . . ?
C00L C01D C1A F18 -58(6) . . . . ?
C00L C01D C1A F19 -125(3) . . . . ?
C00L C01D C1A F1A 130(4) . . . . ?
C00M C00G C00U C01P -0.5(4) . . . . ?
C00M C00G B027 I001 -123.5(2) . . . . ?
C00M C00G B027 C00V -11.2(4) . . . . ?
C00M C00G B027 C019 133.1(3) . . . . ?
C00M C01I C01O C01P -0.6(5) . . . . ?
C00M C01I C3 F9 -64(3) . . . . ?
C00M C01I C3 F10 119(3) . . . . ?
C00M C01I C3 F11 55(3) . . . . ?
C00M C01I C4 F12 -112.2(14) . . . . ?
C00M C01I C4 F13 160.7(12) . . . . ?
C00M C01I C4 F14 7(2) . . . . ?
C00N N005 C014 C01A 179.6(2) . . . . ?
C00N N005 C01N C01M -59.8(3) . . . . ?
C00N N005 C01R C01S 61.8(3) . . . . ?
C00N C012 C01T C024 -176.5(3) . . . . ?
C00O C00S C00W C017 1.5(4) . . . . ?
C00O C00S C00W C6 166.1(13) . . . . ?
C00O C00S C00W C7 -174.7(3) . . . . ?
C00P C00E C00Y C00K -139.2(2) . . . . ?
C00P C00E C00Y C01J 104.9(3) . . . . ?
C00P C00E C00Y C01Y -15.9(4) . . . . ?
C00R C009 C00L C01D -0.2(4) . . . . ?
C00R C009 B013 I001 -66.3(2) . . . . ?
C00R C009 B013 C006 175.7(2) . . . . ?
C00R C009 B013 C00O 42.7(3) . . . . ?
C00R C01C C01H C01D -0.6(5) . . . . ?
C00R C01C C02C F2 159.0(3) . . . . ?
C00R C01C C02C F3 35.5(5) . . . . ?
C00R C01C C02C F1 -83.0(4) . . . . ?
C00S C00O C010 C00I -2.0(4) . . . . ?
C00S C00O B013 I001 147.8(2) . . . . ?
C00S C00O B013 C006 -97.1(3) . . . . ?
C00S C00O B013 C009 38.9(3) . . . . ?
C00S C00W C017 C00I -1.3(4) . . . . ?
C00S C00W C6 F23 -152(2) . . . . ?
C00S C00W C6 F24 58(3) . . . . ?
C00S C00W C6 F25 141.2(15) . . . . ?
C00S C00W C7 F1E -141.9(5) . . . . ?
C00S C00W C7 F1F -28.2(7) . . . . ?
C00S C00W C7 F1G 94.0(6) . . . . ?
C00U C00G C00M C01I 0.0(4) . . . . ?
C00U C00G B027 I001 60.8(3) . . . . ?
C00U C00G B027 C00V 173.1(2) . . . . ?
C00U C00G B027 C019 -42.5(4) . . . . ?
C00U C01P C1 F21 -141.0(19) . . . . ?
C00U C01P C1 F22 9(4) . . . . ?
C00U C01P C1 F20 130.1(19) . . . . ?
C00U C01P C5 F1B 99(2) . . . . ?
C00U C01P C5 F1C -122.0(17) . . . . ?
C00U C01P C5 F1D -23(3) . . . . ?
C00V C00H C00K C00Y -177.1(2) . . . . ?
C00V C00H C00K C01E 2.0(4) . . . . ?
C00V C016 C01G C01E 0.7(4) . . . . ?
C00Y C00E C00P C00Q -179.8(2) . . . . ?
C00Y C00K C01E C01G 178.5(3) . . . . ?
C010 C00I C017 C00W -0.5(4) . . . . ?
C010 C00I C025 F007 83.7(4) . . . . ?
C010 C00I C025 F00F -39.1(4) . . . . ?
C010 C00I C025 F00Z -160.0(3) . . . . ?
C010 C00O C00S C00W 0.2(4) . . . . ?
C010 C00O B013 I001 -38.9(3) . . . . ?
C010 C00O B013 C006 76.1(3) . . . . ?
C010 C00O B013 C009 -147.8(2) . . . . ?
B013 C006 C00A O002 3.6(3) . . . . ?
B013 C006 C00A C00E -178.6(2) . . . . ?
B013 C006 C00C C00Q 178.5(2) . . . . ?
B013 C009 C00L C01D 174.7(3) . . . . ?
B013 C009 C00R C01C -174.6(3) . . . . ?
B013 C00O C00S C00W 174.0(2) . . . . ?
B013 C00O C010 C00I -175.5(2) . . . . ?
C014 N005 C00N C012 -175.8(2) . . . . ?
C014 N005 C01N C01M 58.7(3) . . . . ?
C014 N005 C01R C01S -56.0(3) . . . . ?
C014 C01A C02D C029 -70.6(4) . . . . ?
C015 C00J C01Q F004 -164.6(3) . . . . ?
C015 C00J C01Q F008 -45.6(4) . . . . ?
C015 C00J C01Q F00B 75.1(4) . . . . ?
C015 C011 C01F C019 -2.6(4) . . . . ?
C015 C011 C0 F0 143.9(11) . . . . ?
C015 C011 C0 F4 -143.3(10) . . . . ?
C015 C011 C0 F5 -36(3) . . . . ?
C015 C011 C2 F6 95.5(16) . . . . ?
C015 C011 C2 F7 -86.4(18) . . . . ?
C015 C011 C2 F8 32.7(15) . . . . ?
C016 C00V B027 I001 -130.7(2) . . . . ?
C016 C00V B027 C00G 118.6(3) . . . . ?
C016 C00V B027 C019 -26.1(3) . . . . ?
C017 C00I C010 C00O 2.2(4) . . . . ?
C017 C00I C025 F007 -94.6(4) . . . . ?
C017 C00I C025 F00F 142.6(3) . . . . ?
C017 C00I C025 F00Z 21.7(4) . . . . ?
C017 C00W C6 F23 13(3) . . . . ?
C017 C00W C6 F24 -136(2) . . . . ?
C017 C00W C6 F25 -53.7(19) . . . . ?
C017 C00W C7 F1E 41.9(7) . . . . ?
C017 C00W C7 F1F 155.7(5) . . . . ?
C017 C00W C7 F1G -82.1(6) . . . . ?
C019 C00D C00J C015 -1.9(4) . . . . ?
C019 C00D C00J C01Q 178.8(3) . . . . ?
C01E C00K C00Y C00E 139.8(3) . . . . ?
C01E C00K C00Y C01J -103.4(3) . . . . ?
C01E C00K C00Y C01Y 16.9(4) . . . . ?
C01F C011 C015 C00J 0.5(4) . . . . ?
C01F C011 C0 F0 -35(2) . . . . ?
C01F C011 C0 F4 37(2) . . . . ?
C01F C011 C0 F5 145.0(15) . . . . ?
C01F C011 C2 F6 -83.5(16) . . . . ?
C01F C011 C2 F7 94.6(16) . . . . ?
C01F C011 C2 F8 -146.3(8) . . . . ?
C01F C019 B027 I001 52.8(3) . . . . ?
C01F C019 B027 C00G 159.1(2) . . . . ?
C01F C019 B027 C00V -56.4(3) . . . . ?
C01H C01C C02C F2 -25.5(6) . . . . ?
C01H C01C C02C F3 -149.0(4) . . . . ?
C01H C01C C02C F1 92.5(4) . . . . ?
C01H C01D C1B F15 157.9(10) . . . . ?
C01H C01D C1B F16 24(2) . . . . ?
C01H C01D C1B F17 -101.3(13) . . . . ?
C01H C01D C1A F18 124(5) . . . . ?
C01H C01D C1A F19 57(5) . . . . ?
C01H C01D C1A F1A -48(6) . . . . ?
C01I C01O C01P C00U 0.1(5) . . . . ?
C01I C01O C01P C1 175.5(17) . . . . ?
C01I C01O C01P C5 179.7(14) . . . . ?
C01N N005 C00N C012 -54.5(3) . . . . ?
C01N N005 C014 C01A 58.3(3) . . . . ?
C01N N005 C01R C01S -177.2(3) . . . . ?
C01N C01M C01U C020 177.6(3) . . . . ?
C01O C01I C3 F9 116(3) . . . . ?
C01O C01I C3 F10 -61(3) . . . . ?
C01O C01I C3 F11 -125(3) . . . . ?
C01O C01I C4 F12 65(2) . . . . ?
C01O C01I C4 F13 -22(2) . . . . ?
C01O C01I C4 F14 -175.2(15) . . . . ?
C01O C01P C1 F21 44(3) . . . . ?
C01O C01P C1 F22 -167(2) . . . . ?
C01O C01P C1 F20 -45(3) . . . . ?
C01O C01P C5 F1B -81(3) . . . . ?
C01O C01P C5 F1C 58(2) . . . . ?
C01O C01P C5 F1D 157.2(19) . . . . ?
C01Q C00J C015 C011 -179.0(3) . . . . ?
C01R N005 C00N C012 63.9(3) . . . . ?
C01R N005 C014 C01A -60.2(3) . . . . ?
C01R N005 C01N C01M 179.6(2) . . . . ?
C01R C01S C01V C02F -178.0(3) . . . . ?
C01U C01M C01N N005 172.5(2) . . . . ?
C0 C011 C015 C00J -178.8(13) . . . . ?
C0 C011 C01F C019 176.8(14) . . . . ?
C025 C00I C010 C00O -176.1(3) . . . . ?
C025 C00I C017 C00W 177.7(3) . . . . ?
C3 C01I C01O C01P 179.2(16) . . . . ?
B027 C00G C00M C01I -175.9(2) . . . . ?
B027 C00G C00U C01P 175.3(3) . . . . ?
B027 C00V C016 C01G -174.8(3) . . . . ?
B027 C019 C01F C011 179.3(3) . . . . ?
C6 C00W C017 C00I -166.2(13) . . . . ?
C02C C01C C01H C01D -176.0(3) . . . . ?
C1B C01D C01H C01C 176.2(11) . . . . ?
C2 C011 C015 C00J -178.4(9) . . . . ?
C2 C011 C01F C019 176.5(9) . . . . ?
C4 C01I C01O C01P -177.9(12) . . . . ?
C1A C01D C01H C01C 179(3) . . . . ?
C7 C00W C017 C00I 174.8(3) . . . . ?

loop_
_smtbx_masks_void_nr
_smtbx_masks_void_average_x
_smtbx_masks_void_average_y
_smtbx_masks_void_average_z
_smtbx_masks_void_volume
_smtbx_masks_void_count_electrons
_smtbx_masks_void_content
1 0.000 0.500 1.000 39.0 1.0 ?
2 0.222 0.064 0.641 9.6 0.0 ?
3 0.378 0.430 0.555 20.6 0.4 ?
4 0.500 0.000 0.000 69.1 9.5 ?
5 0.622 0.570 0.445 20.6 0.6 ?
6 0.778 0.936 0.359 9.6 0.0 ?
